data_1100296
loop_
_publ_author_name
'Boche, Gernot'
'Harms, Klaus'
'Marsch, Michael'

_publ_section_title
;
 X-ray structure determination of
 [1-cyano-2,.2-dimtheylcyclopropyllithium&#x00B7;tetrahydrofuran]~\\infty ~:
 a tetrahedral anionic \a-cyano carbon atom
;
_journal_coden_ASTM JACSAT
_journal_issue 20
_journal_name_full 'Journal of the American Chemical Society'
_journal_page_first 6925
_journal_page_last 6926
_journal_paper_doi 10.1021/ja00228a073
_journal_volume 110
_journal_year 1988
_chemical_formula_sum 'C10 H16 Li N O'
_space_group_IT_number 14
_symmetry_cell_setting monoclinic
_symmetry_space_group_name_Hall '-P 2ybc'
_symmetry_space_group_name_H-M 'P 1 21/c 1'
_cell_angle_alpha 90
_cell_angle_beta 93.18(2)
_cell_angle_gamma 90
_cell_formula_units_Z 8
_cell_length_a 11.493(3)
_cell_length_b 9.567(2)
_cell_length_c 19.636(3)
_cod_original_sg_symbol_H-M 'P 21/c'
_cod_original_formula_sum 'C10 H16 Li1 N1 O1'
_cod_database_code 1100296

loop_
_symmetry_equiv_pos_site_id
_symmetry_equiv_pos_as_xyz
1 x,y,z
2 -x,1/2+y,1/2-z
3 -x,-y,-z
4 x,-1/2-y,-1/2+z

loop_
_atom_site_label
_atom_site_type_symbol
_atom_site_fract_x
_atom_site_fract_y
_atom_site_fract_z
N1 N 0.16608(33) 0.09063(44) 0.04698(19)
N2 N 0.34034(35) -0.03993(46) -0.05106(20)
C1 C -0.02790(39) 0.08153(52) 0.10608(23)
C2 C -0.02943(40) 0.04770(55) 0.18061(24)
C3 C -0.05805(44) 0.19124(53) 0.15838(25)
C4 C 0.08280(41) 0.02703(61) 0.22357(24)
C5 C -0.12527(41) -0.04982(56) 0.20134(25)
C6 C 0.08034(48) 0.09186(51) 0.07718(24)
C7 C 0.46849(39) 0.10488(51) 0.10513(24)
C8 C 0.46886(42) 0.17738(51) 0.17285(24)
C9 C 0.43416(39) 0.02877(51) 0.16968(23)
C10 C 0.58233(39) 0.21101(56) 0.21244(25)
C11 C 0.37570(42) 0.28757(52) 0.18066(27)
C12 C 0.42444(49) -0.06830(51) -0.07871(24)
O1 O 0.16990(32) -0.23957(37) 0.02285(17)
C13 C 0.06732(54) -0.31093(66) 0.03778(33)
C14 C 0.09172(59) -0.39556(77) 0.09799(37)
C15 C 0.20440(69) -0.35519(83) 0.12576(35)
C16 C 0.25389(53) -0.26478(71) 0.07725(34)
O2 O 0.33915(46) 0.29007(48) -0.03062(22)
C17 C 0.2619(19) 0.3282(32) -0.0851(14)
C18 C 0.3473(22) 0.4147(16) -0.13031(54)
C19 C 0.4244(21) 0.4556(41) -0.0799(22)
C20 C 0.4314(18) 0.3641(30) -0.0298(13)
Li1 Li 0.33514(69) 0.12059(92) 0.02377(41)
Li2 Li 0.16808(66) -0.06605(88) -0.02979(41)
Li2B Li -0.16808(66) 0.06605(88) 0.02979(41)
C12B* C 0.57556(49) 0.06830(51) 0.07871(24)
C7B* C 0.53151(39) -0.10488(51) -0.10513(24)
C1B C 0.02790(39) -0.08153(52) -0.10608(23)
N1B N -0.16608(33) -0.09063(44) -0.04698(19)
N2B N -0.34034(35) 0.03993(46) 0.05106(20)
O1B O -0.16990(32) 0.23957(37) -0.02285(17)
N2B* N 0.65966(35) 0.03993(46) 0.05106(20)
C8B* C 0.53114(42) -0.17738(51) -0.17285(24)
C9B* C 0.56584(39) -0.02877(51) -0.16968(23)
Li1B* Li 0.66486(69) -0.12059(92) -0.02377(41)
C2B C 0.02943(40) -0.04770(55) -0.18061(24)
C3B C 0.05805(44) -0.19124(53) -0.15838(25)
C6B C -0.08034(48) -0.09186(51) -0.07718(24)
Li1B Li -0.33514(69) -0.12059(92) -0.02377(41)
C12B C -0.42444(49) 0.06830(51) 0.07871(24)
C13B C -0.06732(54) 0.31093(66) -0.03778(33)
C16B C -0.25389(53) 0.26478(71) -0.07725(34)
C10B* C 0.41767(39) -0.21101(56) -0.21244(25)
C11B* C 0.62430(42) -0.28757(52) -0.18066(27)
N1B* N 0.83392(33) -0.09063(44) -0.04698(19)
O2B* O 0.66085(46) -0.29007(48) 0.03062(22)
C4B C -0.08280(41) -0.02703(61) -0.22357(24)
C5B C 0.12527(41) 0.04982(56) -0.20134(25)
C14B C -0.09172(59) 0.39556(77) -0.09799(37)
C15B C -0.20440(69) 0.35519(83) -0.12576(35)
C17B* C 0.7381(19) -0.3282(32) 0.0851(14)
C20B* C 0.5686(18) -0.3641(30) 0.0298(13)
C18B* C 0.6527(22) -0.4147(16) 0.13031(54)
C19B* C 0.5756(21) -0.4556(41) 0.0799(22)

loop_
_atom_type_symbol
_atom_type_radius_bond
C 0.75
Li 1.08
N 0.68
O 0.68
